data_7042443
loop_
_publ_author_name
'Liu, Ting'
'Meng, Wenjuan'
'Ma, Qiang-Qiang'
'Zhang, Jie'
'Li, Huizhen'
'Li, Shujun'
'Zhao, Qianyi'
'Chen, Xuenian'

_publ_section_title
;
 Hydroboration of CO2 catalyzed by bis(phosphinite) pincer ligated nickel
 thiolate complexes.
;
_journal_issue 14
_journal_name_full 'Dalton transactions (Cambridge, England : 2003)'
_journal_page_first 4504
_journal_page_last 4509
_journal_paper_doi 10.1039/c7dt00490g
_journal_volume 46
_journal_year 2017
_chemical_formula_moiety 'C29 H43 F3 Ni O2 P2 S'
_chemical_formula_sum 'C29 H43 F3 Ni O2 P2 S'
_chemical_formula_weight 633.32
_space_group_crystal_system monoclinic
_space_group_IT_number 14
_space_group_name_Hall '-P 2ybc'
_space_group_name_H-M_alt 'P 1 21/c 1'
_symmetry_space_group_name_Hall '-P 2ybc'
_symmetry_space_group_name_H-M 'P 1 21/c 1'
_atom_sites_solution_hydrogens mixed
_audit_creation_method SHELXL-2014/7
_audit_update_record
;
2017-03-04 deposited with the CCDC.
2017-03-10 downloaded from the CCDC.
;
_cell_angle_alpha 90
_cell_angle_beta 91.3393(11)
_cell_angle_gamma 90
_cell_formula_units_Z 4
_cell_length_a 11.1235(11)
_cell_length_b 15.9839(15)
_cell_length_c 18.1662(17)
_cell_measurement_reflns_used 9629
_cell_measurement_temperature 296(2)
_cell_measurement_theta_max 27.44
_cell_measurement_theta_min 2.27
_cell_volume 3229.0(5)
_computing_structure_refinement 'SHELXL-2014/7 (Sheldrick, 2014)'
_diffrn_ambient_temperature 296(2)
_diffrn_detector_area_resol_mean '100x100 microns'
_diffrn_measured_fraction_theta_full 0.998
_diffrn_measured_fraction_theta_max 0.942
_diffrn_measurement_device_type 'CCD area detector'
_diffrn_measurement_method 'phi and omega scans'
_diffrn_radiation_type MoK\a
_diffrn_radiation_wavelength 0.71073
_diffrn_reflns_av_R_equivalents 0.0252
_diffrn_reflns_av_unetI/netI 0.0264
_diffrn_reflns_Laue_measured_fraction_full 0.998
_diffrn_reflns_Laue_measured_fraction_max 0.942
_diffrn_reflns_limit_h_max 14
_diffrn_reflns_limit_h_min -14
_diffrn_reflns_limit_k_max 20
_diffrn_reflns_limit_k_min -20
_diffrn_reflns_limit_l_max 22
_diffrn_reflns_limit_l_min -22
_diffrn_reflns_number 25291
_diffrn_reflns_point_group_measured_fraction_full 0.998
_diffrn_reflns_point_group_measured_fraction_max 0.942
_diffrn_reflns_theta_full 25.242
_diffrn_reflns_theta_max 27.662
_diffrn_reflns_theta_min 1.697
_exptl_absorpt_coefficient_mu 0.805
_exptl_absorpt_correction_T_max 0.8543
_exptl_absorpt_correction_T_min 0.8543
_exptl_absorpt_correction_type multi-scan
_exptl_absorpt_process_details sadabs
_exptl_crystal_colour yellow
_exptl_crystal_density_diffrn 1.303
_exptl_crystal_density_method 'not measured'
_exptl_crystal_description block
_exptl_crystal_F_000 1336.0
_exptl_crystal_size_max 0.384
_exptl_crystal_size_mid 0.310
_exptl_crystal_size_min 0.200
_refine_diff_density_max 0.900
_refine_diff_density_min -0.561
_refine_diff_density_rms 0.081
_refine_ls_extinction_method none
_refine_ls_goodness_of_fit_ref 1.041
_refine_ls_hydrogen_treatment mixed
_refine_ls_matrix_type full
_refine_ls_number_parameters 438
_refine_ls_number_reflns 7541
_refine_ls_number_restraints 1
_refine_ls_restrained_S_all 1.041
_refine_ls_R_factor_all 0.0633
_refine_ls_R_factor_gt 0.0447
_refine_ls_shift/su_max 0.001
_refine_ls_shift/su_mean 0.000
_refine_ls_structure_factor_coef Fsqd
_refine_ls_weighting_details 'w=1/[\s^2^(Fo^2^)+(0.0740P)^2^+1.7563P] where P=(Fo^2^+2Fc^2^)/3'
_refine_ls_weighting_scheme calc
_refine_ls_wR_factor_gt 0.1179
_refine_ls_wR_factor_ref 0.1345
_reflns_Friedel_coverage 0.000
_reflns_number_gt 5502
_reflns_number_total 7541
_reflns_threshold_expression 'I > 2\s(I)'
_cod_data_source_file c7dt00490g2.cif
_cod_data_source_block lsj2_0m
_cod_depositor_comments 'Adding full bibliography for 7042438--7042444.cif.'
_cod_database_code 7042443
_shelx_shelxl_version_number 2014/7
_shelx_space_group_comment
;
The symmetry employed for this shelxl refinement is uniquely defined
by the following loop, which should always be used as a source of
symmetry information in preference to the above space-group names.
They are only intended as comments.
;

loop_
_space_group_symop_operation_xyz
'x, y, z'
'-x, y+1/2, -z+1/2'
'-x, -y, -z'
'x, -y-1/2, z-1/2'

loop_
_atom_site_label
_atom_site_type_symbol
_atom_site_fract_x
_atom_site_fract_y
_atom_site_fract_z
_atom_site_U_iso_or_equiv
_atom_site_adp_type
_atom_site_occupancy
_atom_site_site_symmetry_order
_atom_site_calc_flag
_atom_site_refinement_flags_posn
_atom_site_refinement_flags_adp
C10 C 1.1520(3) 0.6947(2) 0.89953(19) 0.0652(9) Uani 1 1 d . .
H10 H 1.2283 0.7160 0.9100 0.078 Uiso 1 1 calc R U
Ni1 Ni 0.76578(3) 0.58959(2) 0.84461(2) 0.03659(11) Uani 1 1 d . .
P2 P 0.71665(6) 0.68323(4) 0.92711(4) 0.04252(17) Uani 1 1 d . .
P1 P 0.86906(6) 0.50475(5) 0.77375(4) 0.04457(18) Uani 1 1 d . .
S1 S 0.58380(7) 0.52981(5) 0.83452(4) 0.0553(2) Uani 1 1 d . .
O1 O 0.84467(18) 0.72652(14) 0.95470(12) 0.0574(5) Uani 1 1 d . .
O2 O 1.01015(18) 0.53556(15) 0.78352(12) 0.0609(6) Uani 1 1 d . .
C7 C 0.9220(2) 0.63189(17) 0.86643(14) 0.0414(6) Uani 1 1 d . .
C1 C 0.4948(2) 0.56293(17) 0.75990(14) 0.0396(5) Uani 1 1 d . .
F2 F 0.1552(2) 0.6569(2) 0.59743(18) 0.1279(11) Uani 1 1 d . .
C1AA C 0.3420(3) 0.6064(2) 0.64124(16) 0.0525(7) Uani 1 1 d . .
C4AA C 1.0241(2) 0.60074(19) 0.83360(16) 0.0490(7) Uani 1 1 d . .
C0AA C 0.4463(3) 0.6502(2) 0.65500(18) 0.0593(8) Uani 1 1 d . .
C2 C 0.3863(2) 0.52052(19) 0.74631(16) 0.0469(6) Uani 1 1 d . .
C12 C 0.9427(2) 0.69482(18) 0.91760(15) 0.0452(6) Uani 1 1 d . .
C2AA C 1.0549(3) 0.7275(2) 0.93503(17) 0.0559(7) Uani 1 1 d . .
H2AA H 1.0643 0.7702 0.9695 0.067 Uiso 1 1 calc R U
F3 F 0.2221(4) 0.5625(3) 0.54141(19) 0.1749(19) Uani 1 1 d . U
C6 C 0.3122(3) 0.5416(2) 0.68787(18) 0.0575(8) Uani 1 1 d . .
C15 C 0.6370(3) 0.77943(19) 0.89396(18) 0.0571(7) Uani 1 1 d . .
C14 C 0.8526(3) 0.5132(2) 0.67168(16) 0.0575(8) Uani 1 1 d . .
C16 C 0.6610(3) 0.6426(2) 1.01661(17) 0.0595(8) Uani 1 1 d . .
C21 C 0.2626(4) 0.6279(3) 0.5776(2) 0.0765(11) Uani 1 1 d . U
C3 C 0.5216(3) 0.6291(2) 0.71358(17) 0.0566(8) Uani 1 1 d . .
C9 C 1.1392(3) 0.6308(2) 0.84852(19) 0.0642(9) Uani 1 1 d . .
H9 H 1.2054 0.6087 0.8250 0.077 Uiso 1 1 calc R U
C24 C 0.5055(3) 0.7610(3) 0.8704(2) 0.0776(11) Uani 1 1 d . .
H24A H 0.4580 0.7540 0.9134 0.116 Uiso 1 1 calc R U
H24B H 0.5024 0.7107 0.8416 0.116 Uiso 1 1 calc R U
H24C H 0.4744 0.8068 0.8416 0.116 Uiso 1 1 calc R U
C23 C 0.7295(3) 0.4813(3) 0.6443(2) 0.0827(12) Uani 1 1 d . .
H23A H 0.6678 0.5041 0.6744 0.124 Uiso 1 1 calc R U
H23B H 0.7279 0.4213 0.6471 0.124 Uiso 1 1 calc R U
H23C H 0.7159 0.4985 0.5941 0.124 Uiso 1 1 calc R U
C22 C 0.8809(4) 0.3945(2) 0.8070(2) 0.0719(10) Uani 1 1 d . .
F1 F 0.3009(3) 0.6808(4) 0.5342(2) 0.218(3) Uani 1 1 d . .
C32 C 0.7009(4) 0.6984(3) 1.08242(19) 0.0808(11) Uani 1 1 d . .
H32A H 0.6689 0.6763 1.1270 0.121 Uiso 1 1 calc R U
H32B H 0.6715 0.7543 1.0747 0.121 Uiso 1 1 calc R U
H32C H 0.7871 0.6993 1.0863 0.121 Uiso 1 1 calc R U
C33 C 0.5241(4) 0.6335(3) 1.0159(2) 0.0809(11) Uani 1 1 d . .
H33A H 0.4984 0.6028 0.9729 0.121 Uiso 1 1 calc R U
H33B H 0.4877 0.6879 1.0152 0.121 Uiso 1 1 calc R U
H33C H 0.5003 0.6039 1.0592 0.121 Uiso 1 1 calc R U
C34 C 0.6405(4) 0.8503(2) 0.9506(2) 0.0834(12) Uani 1 1 d . .
H34A H 0.6064 0.9000 0.9290 0.125 Uiso 1 1 calc R U
H34B H 0.7223 0.8610 0.9658 0.125 Uiso 1 1 calc R U
H34C H 0.5950 0.8344 0.9926 0.125 Uiso 1 1 calc R U
C4 C 0.9529(4) 0.4681(3) 0.6304(2) 0.0794(11) Uani 1 1 d . .
H4A H 0.9463 0.4811 0.5789 0.119 Uiso 1 1 calc R U
H4B H 0.9452 0.4088 0.6372 0.119 Uiso 1 1 calc R U
H4C H 1.0298 0.4862 0.6495 0.119 Uiso 1 1 calc R U
C5 C 0.8631(5) 0.6072(3) 0.6561(2) 0.0853(12) Uani 1 1 d . .
H5A H 0.8589 0.6167 0.6039 0.128 Uiso 1 1 calc R U
H5B H 0.9385 0.6276 0.6757 0.128 Uiso 1 1 calc R U
H5C H 0.7983 0.6363 0.6791 0.128 Uiso 1 1 calc R U
C31 C 0.7185(4) 0.5564(3) 1.0262(2) 0.0865(13) Uani 1 1 d . .
H31A H 0.6988 0.5341 1.0734 0.130 Uiso 1 1 calc R U
H31B H 0.8043 0.5614 1.0230 0.130 Uiso 1 1 calc R U
H31C H 0.6888 0.5197 0.9881 0.130 Uiso 1 1 calc R U
C35 C 0.7090(4) 0.8052(2) 0.8260(2) 0.0761(10) Uani 1 1 d . .
H35A H 0.6705 0.8521 0.8023 0.114 Uiso 1 1 calc R U
H35B H 0.7121 0.7592 0.7922 0.114 Uiso 1 1 calc R U
H35C H 0.7893 0.8205 0.8413 0.114 Uiso 1 1 calc R U
C8 C 0.9935(5) 0.3498(3) 0.7818(3) 0.1111(17) Uani 1 1 d . .
H8A H 1.0626 0.3842 0.7921 0.167 Uiso 1 1 calc R U
H8B H 0.9869 0.3393 0.7298 0.167 Uiso 1 1 calc R U
H8C H 1.0020 0.2977 0.8076 0.167 Uiso 1 1 calc R U
C11 C 0.7698(5) 0.3431(3) 0.7817(3) 0.1083(17) Uani 1 1 d . .
H11A H 0.7746 0.2880 0.8026 0.162 Uiso 1 1 calc R U
H11B H 0.7676 0.3391 0.7289 0.162 Uiso 1 1 calc R U
H11C H 0.6981 0.3703 0.7978 0.162 Uiso 1 1 calc R U
C13 C 0.8844(6) 0.4019(3) 0.8907(3) 0.115(2) Uani 1 1 d . .
H13A H 0.9005 0.3480 0.9121 0.173 Uiso 1 1 calc R U
H13B H 0.8082 0.4220 0.9071 0.173 Uiso 1 1 calc R U
H13C H 0.9466 0.4404 0.9057 0.173 Uiso 1 1 calc R U
H5 H 0.476(3) 0.694(2) 0.621(2) 0.073(11) Uiso 1 1 d . .
H4 H 0.594(3) 0.658(2) 0.719(2) 0.076(11) Uiso 1 1 d . .
H7 H 0.364(3) 0.4762(19) 0.7778(16) 0.048(8) Uiso 1 1 d . .
H6 H 0.244(3) 0.513(2) 0.6775(19) 0.068(10) Uiso 1 1 d . .

loop_
_atom_site_aniso_label
_atom_site_aniso_U_11
_atom_site_aniso_U_22
_atom_site_aniso_U_33
_atom_site_aniso_U_23
_atom_site_aniso_U_13
_atom_site_aniso_U_12
C10 0.0396(16) 0.084(2) 0.071(2) -0.0103(18) -0.0111(14) -0.0177(16)
Ni1 0.03361(18) 0.03907(19) 0.03675(18) 0.00278(13) -0.00647(12) -0.00516(13)
P2 0.0411(4) 0.0416(4) 0.0450(4) -0.0004(3) 0.0024(3) -0.0048(3)
P1 0.0441(4) 0.0444(4) 0.0449(4) -0.0050(3) -0.0054(3) -0.0020(3)
S1 0.0450(4) 0.0687(5) 0.0517(4) 0.0194(3) -0.0142(3) -0.0207(3)
O1 0.0487(11) 0.0589(13) 0.0645(13) -0.0224(10) 0.0001(9) -0.0108(10)
O2 0.0418(11) 0.0730(15) 0.0678(14) -0.0250(11) -0.0019(9) -0.0010(10)
C7 0.0379(13) 0.0445(14) 0.0413(13) -0.0024(11) -0.0094(10) -0.0053(11)
C1 0.0331(12) 0.0471(14) 0.0385(13) -0.0046(11) -0.0002(10) -0.0032(11)
F2 0.0802(17) 0.177(3) 0.125(2) 0.023(2) -0.0320(16) 0.0384(19)
C1AA 0.0458(15) 0.0679(19) 0.0433(15) -0.0042(13) -0.0064(12) 0.0105(14)
C4AA 0.0392(14) 0.0587(18) 0.0487(15) -0.0055(13) -0.0048(11) -0.0035(12)
C0AA 0.0561(18) 0.071(2) 0.0508(17) 0.0179(15) 0.0000(14) -0.0028(16)
C2 0.0431(15) 0.0481(16) 0.0491(15) 0.0000(13) -0.0063(12) -0.0108(12)
C12 0.0415(14) 0.0485(15) 0.0454(14) -0.0026(12) -0.0021(11) -0.0077(12)
C2AA 0.0528(17) 0.0599(18) 0.0543(17) -0.0090(14) -0.0095(13) -0.0186(14)
F3 0.243(5) 0.165(3) 0.111(2) -0.040(2) -0.115(3) 0.044(3)
C6 0.0430(16) 0.063(2) 0.0652(19) -0.0028(16) -0.0169(14) -0.0087(15)
C15 0.0635(19) 0.0431(16) 0.0649(19) 0.0028(14) 0.0051(15) 0.0045(14)
C14 0.0604(18) 0.071(2) 0.0413(15) -0.0098(14) -0.0006(13) -0.0013(16)
C16 0.074(2) 0.0603(19) 0.0446(16) 0.0032(14) 0.0061(14) -0.0085(16)
C21 0.077(3) 0.098(3) 0.054(2) 0.003(2) -0.0212(18) 0.012(2)
C3 0.0453(16) 0.070(2) 0.0543(17) 0.0129(15) -0.0042(13) -0.0181(15)
C9 0.0362(15) 0.086(2) 0.070(2) -0.0125(18) -0.0020(13) -0.0080(16)
C24 0.062(2) 0.078(3) 0.093(3) 0.006(2) -0.0057(19) 0.0209(19)
C23 0.066(2) 0.126(4) 0.056(2) -0.027(2) -0.0116(17) -0.002(2)
C22 0.090(3) 0.0499(19) 0.076(2) 0.0035(16) -0.004(2) 0.0121(18)
F1 0.113(2) 0.389(7) 0.148(3) 0.191(4) -0.067(2) -0.086(3)
C32 0.103(3) 0.091(3) 0.0485(19) -0.0115(18) 0.0068(19) -0.009(2)
C33 0.078(3) 0.096(3) 0.070(2) 0.006(2) 0.0230(19) -0.022(2)
C34 0.105(3) 0.054(2) 0.091(3) -0.0140(19) 0.008(2) 0.011(2)
C4 0.075(2) 0.098(3) 0.066(2) -0.020(2) 0.0139(18) 0.001(2)
C5 0.113(3) 0.082(3) 0.061(2) 0.018(2) 0.008(2) 0.003(2)
C31 0.138(4) 0.069(2) 0.052(2) 0.0131(18) 0.001(2) 0.006(3)
C35 0.096(3) 0.054(2) 0.079(2) 0.0192(18) 0.012(2) -0.0031(19)
C8 0.120(4) 0.081(3) 0.132(4) 0.007(3) 0.002(3) 0.046(3)
C11 0.124(4) 0.058(2) 0.143(5) 0.009(3) -0.002(3) -0.024(3)
C13 0.192(6) 0.082(3) 0.073(3) 0.026(2) 0.000(3) 0.033(3)

loop_
_atom_type_symbol
_atom_type_description
_atom_type_scat_dispersion_real
_atom_type_scat_dispersion_imag
_atom_type_scat_source
C C 0.0033 0.0016 'International Tables Vol C Tables 4.2.6.8 and 6.1.1.4'
H H 0.0000 0.0000 'International Tables Vol C Tables 4.2.6.8 and 6.1.1.4'
O O 0.0106 0.0060 'International Tables Vol C Tables 4.2.6.8 and 6.1.1.4'
N N 0.0061 0.0033 'International Tables Vol C Tables 4.2.6.8 and 6.1.1.4'
P P 0.1023 0.0942 'International Tables Vol C Tables 4.2.6.8 and 6.1.1.4'
S S 0.1246 0.1234 'International Tables Vol C Tables 4.2.6.8 and 6.1.1.4'
Ni Ni 0.3393 1.1124 'International Tables Vol C Tables 4.2.6.8 and 6.1.1.4'
F F 0.0171 0.0103 'International Tables Vol C Tables 4.2.6.8 and 6.1.1.4'

loop_
_geom_angle_atom_site_label_1
_geom_angle_atom_site_label_2
_geom_angle_atom_site_label_3
_geom_angle
C2AA C10 C9 121.7(3)
C7 Ni1 P2 81.72(8)
C7 Ni1 P1 81.62(8)
P2 Ni1 P1 163.06(3)
C7 Ni1 S1 171.66(8)
P2 Ni1 S1 96.18(3)
P1 Ni1 S1 99.87(3)
O1 P2 C15 98.75(14)
O1 P2 C16 100.51(14)
C15 P2 C16 113.73(16)
O1 P2 Ni1 105.44(8)
C15 P2 Ni1 117.70(11)
C16 P2 Ni1 116.70(11)
O2 P1 C14 98.97(14)
O2 P1 C22 100.79(16)
C14 P1 C22 113.26(17)
O2 P1 Ni1 105.08(8)
C14 P1 Ni1 119.64(11)
C22 P1 Ni1 115.14(13)
C1 S1 Ni1 115.45(9)
C12 O1 P2 112.38(17)
C4AA O2 P1 112.69(18)
C12 C7 C4AA 115.1(2)
C12 C7 Ni1 122.4(2)
C4AA C7 Ni1 122.5(2)
C3 C1 C2 117.3(2)
C3 C1 S1 125.2(2)
C2 C1 S1 117.5(2)
C0AA C1AA C6 118.9(3)
C0AA C1AA C21 120.7(3)
C6 C1AA C21 120.4(3)
O2 C4AA C7 118.1(2)
O2 C4AA C9 118.4(3)
C7 C4AA C9 123.5(3)
C1AA C0AA C3 120.7(3)
C6 C2 C1 121.2(3)
C7 C12 C2AA 124.3(3)
C7 C12 O1 118.0(2)
C2AA C12 O1 117.7(3)
C10 C2AA C12 117.6(3)
C2 C6 C1AA 120.6(3)
C34 C15 C35 109.5(3)
C34 C15 C24 109.7(3)
C35 C15 C24 109.6(3)
C34 C15 P2 112.8(3)
C35 C15 P2 103.1(2)
C24 C15 P2 111.8(2)
C5 C14 C23 109.7(3)
C5 C14 C4 108.1(3)
C23 C14 C4 109.7(3)
C5 C14 P1 104.4(2)
C23 C14 P1 111.4(2)
C4 C14 P1 113.3(2)
C31 C16 C33 109.3(3)
C31 C16 C32 108.7(3)
C33 C16 C32 109.2(3)
C31 C16 P2 105.4(2)
C33 C16 P2 112.1(2)
C32 C16 P2 112.1(2)
F1 C21 F3 110.2(4)
F1 C21 F2 105.0(4)
F3 C21 F2 96.5(4)
F1 C21 C1AA 116.7(4)
F3 C21 C1AA 113.5(4)
F2 C21 C1AA 113.0(3)
C0AA C3 C1 121.2(3)
C10 C9 C4AA 117.8(3)
C8 C22 C13 109.5(4)
C8 C22 C11 108.6(4)
C13 C22 C11 109.8(4)
C8 C22 P1 113.5(3)
C13 C22 P1 104.4(3)
C11 C22 P1 110.8(3)

loop_
_geom_bond_atom_site_label_1
_geom_bond_atom_site_label_2
_geom_bond_distance
C10 C2AA 1.375(5)
C10 C9 1.385(5)
Ni1 C7 1.898(2)
Ni1 P2 2.1961(8)
Ni1 P1 2.2103(8)
Ni1 S1 2.2421(8)
P2 O1 1.651(2)
P2 C15 1.867(3)
P2 C16 1.870(3)
P1 O2 1.651(2)
P1 C14 1.864(3)
P1 C22 1.867(4)
S1 C1 1.742(3)
O1 C12 1.391(3)
O2 C4AA 1.389(4)
C7 C12 1.385(4)
C7 C4AA 1.388(4)
C1 C3 1.388(4)
C1 C2 1.400(4)
F2 C21 1.338(5)
C1AA C0AA 1.373(5)
C1AA C6 1.383(5)
C1AA C21 1.479(4)
C4AA C9 1.387(4)
C0AA C3 1.381(4)
C2 C6 1.371(4)
C12 C2AA 1.383(4)
F3 C21 1.310(5)
C15 C34 1.531(5)
C15 C35 1.543(5)
C15 C24 1.543(5)
C14 C5 1.534(5)
C14 C23 1.534(5)
C14 C4 1.538(5)
C16 C31 1.526(5)
C16 C33 1.529(5)
C16 C32 1.549(5)
C21 F1 1.238(5)
C22 C8 1.521(6)
C22 C13 1.525(6)
C22 C11 1.545(6)
